data_7212310
loop_
_publ_author_name
'Liu, Dong'
'Ren, Zhi-Gang'
'Li, Hong-Xi'
'Chen, Yang'
'Wang, Jing'
'Zhang, Yong'
'Lang, Jian-Ping'

_publ_section_title
;
 pH-dependent solvothermal formation of two different 3D multiple
 interpenetrating nets from the same components of Zn(NO3)2,
 1,3-benzenedicarboxylate and 1,4-bis[2-(4-pyridyl)ethenyl]benzene
;
_journal_issue 6
_journal_name_full CrystEngComm
_journal_page_first 1912
_journal_paper_doi 10.1039/b924647a
_journal_volume 12
_journal_year 2010
_chemical_formula_moiety '8(C18 H12 N O4 Zn), H4 O2'
_chemical_formula_sum 'C144 H100 N8 O34 Zn8'
_chemical_formula_weight 3009.28
_chemical_name_systematic
;
?
;
_space_group_IT_number 15
_symmetry_cell_setting monoclinic
_symmetry_space_group_name_Hall '-C 2yc'
_symmetry_space_group_name_H-M 'C 1 2/c 1'
_atom_sites_solution_hydrogens geom
_atom_sites_solution_primary direct
_atom_sites_solution_secondary difmap
_audit_creation_method SHELXL-97
_cell_angle_alpha 90.00
_cell_angle_beta 109.27(3)
_cell_angle_gamma 90.00
_cell_formula_units_Z 1
_cell_length_a 15.678(3)
_cell_length_b 13.571(3)
_cell_length_c 15.234(3)
_cell_measurement_reflns_used 4968
_cell_measurement_temperature 223(2)
_cell_measurement_theta_max 27.4855
_cell_measurement_theta_min 3.0022
_cell_volume 3059.7(12)
_computing_cell_refinement 'CrystalClear, Ver. 1.30 (Rigaku/MSC, 2001)'
_computing_data_collection 'CrystalClear, Ver. 1.30 (Rigaku/MSC, 2001)'
_computing_data_reduction 'CrystalStructure, Ver. 3.60 (Rigaku/MSC, 2004)'
_computing_molecular_graphics 'ORTEPII (Johnson, 1976)'
_computing_publication_material SHELXL97
_computing_structure_refinement 'SHELXL-97 (Sheldrick, 1997)'
_computing_structure_solution 'SHELXS-97 (Sheldrick, 1990)'
_diffrn_ambient_temperature 223(2)
_diffrn_measured_fraction_theta_full 0.987
_diffrn_measured_fraction_theta_max 0.987
_diffrn_measurement_device_type 'Rigaku MercuryCCD area detector'
_diffrn_measurement_method \w
_diffrn_radiation_monochromator graphite
_diffrn_radiation_source 'fine-focus sealed tube'
_diffrn_radiation_type MoK\a
_diffrn_radiation_wavelength 0.71073
_diffrn_reflns_av_R_equivalents 0.0218
_diffrn_reflns_av_sigmaI/netI 0.0478
_diffrn_reflns_limit_h_max 20
_diffrn_reflns_limit_h_min -8
_diffrn_reflns_limit_k_max 17
_diffrn_reflns_limit_k_min -17
_diffrn_reflns_limit_l_max 18
_diffrn_reflns_limit_l_min -19
_diffrn_reflns_number 7163
_diffrn_reflns_theta_full 27.48
_diffrn_reflns_theta_max 27.48
_diffrn_reflns_theta_min 3.10
_diffrn_standards_decay_% 0
_diffrn_standards_interval_count 0
_diffrn_standards_interval_time 0
_diffrn_standards_number 0
_exptl_absorpt_coefficient_mu 1.630
_exptl_absorpt_correction_T_max 0.6106
_exptl_absorpt_correction_T_min 0.4684
_exptl_absorpt_correction_type multi-scan
_exptl_absorpt_process_details 'Jacobson, R. (1998) Private communication to Rigaku Company, Tokyo, Japan.'
_exptl_crystal_colour Yellow
_exptl_crystal_density_diffrn 1.633
_exptl_crystal_density_method 'not measured'
_exptl_crystal_description Block
_exptl_crystal_F_000 1532
_exptl_crystal_size_max 0.48
_exptl_crystal_size_mid 0.40
_exptl_crystal_size_min 0.30
_refine_diff_density_max 0.401
_refine_diff_density_min -0.362
_refine_diff_density_rms 0.059
_refine_ls_extinction_method none
_refine_ls_goodness_of_fit_ref 0.985
_refine_ls_hydrogen_treatment mixed
_refine_ls_matrix_type full
_refine_ls_number_parameters 223
_refine_ls_number_reflns 3476
_refine_ls_number_restraints 1
_refine_ls_restrained_S_all 0.985
_refine_ls_R_factor_all 0.0417
_refine_ls_R_factor_gt 0.0340
_refine_ls_shift/su_max 0.002
_refine_ls_shift/su_mean 0.000
_refine_ls_structure_factor_coef Fsqd
_refine_ls_weighting_details 'calc w=1/[\s^2^(Fo^2^)+(0.0430P)^2^+0.0000P] where P=(Fo^2^+2Fc^2^)/3'
_refine_ls_weighting_scheme calc
_refine_ls_wR_factor_gt 0.0791
_refine_ls_wR_factor_ref 0.0836
_reflns_number_gt 2889
_reflns_number_total 3476
_reflns_threshold_expression >2sigma(I)
_cod_data_source_file b924647a.txt
_cod_data_source_block 2
_cod_depositor_comments
;
The following automatic conversions were performed:

'_exptl_absorpt_correction_type' value 'Multi-scan' changed to
'multi-scan' according to
/home/saulius/struct/CIF-dictionaries/cif_core.dic dictionary named
'cif_core.dic' version 2.4.2 from 2011-04-26.

Automatic conversion script
Id: cif_fix_values 1891 2012-01-12 08:04:46Z andrius 
;
_cod_original_sg_symbol_H-M 'C 2/c'
_cod_database_code 7212310

loop_
_symmetry_equiv_pos_as_xyz
'x, y, z'
'-x, y, -z+1/2'
'x+1/2, y+1/2, z'
'-x+1/2, y+1/2, -z+1/2'
'-x, -y, -z'
'x, -y, z-1/2'
'-x+1/2, -y+1/2, -z'
'x+1/2, -y+1/2, z-1/2'

loop_
_atom_site_label
_atom_site_type_symbol
_atom_site_fract_x
_atom_site_fract_y
_atom_site_fract_z
_atom_site_U_iso_or_equiv
_atom_site_adp_type
_atom_site_occupancy
_atom_site_symmetry_multiplicity
_atom_site_calc_flag
_atom_site_refinement_flags
Zn1 Zn 0.831029(18) 0.650429(17) 1.028542(16) 0.03349(10) Uani 1 1 d .
N1 N 0.96126(13) 0.62561(13) 1.03910(12) 0.0372(4) Uani 1 1 d .
C1 C 1.01898(17) 0.60085(17) 1.12345(15) 0.0441(6) Uani 1 1 d .
H1 H 0.9947 0.5826 1.1699 0.053 Uiso 1 1 calc R
O1 O 0.64756(10) 0.74936(10) 0.87132(9) 0.0386(4) Uani 1 1 d .
O2 O 0.78656(11) 0.68985(11) 0.89632(9) 0.0381(4) Uani 1 1 d .
C2 C 1.11021(17) 0.60078(18) 1.14515(16) 0.0470(6) Uani 1 1 d .
H2 H 1.1469 0.5829 1.2054 0.056 Uiso 1 1 calc R
C3 C 1.15015(17) 0.62709(17) 1.07883(16) 0.0434(6) Uani 1 1 d .
O3 O 0.84756(13) 0.48515(12) 0.65125(12) 0.0545(5) Uani 1 1 d .
C4 C 1.08999(17) 0.64590(18) 0.99018(16) 0.0512(7) Uani 1 1 d .
H4 H 1.1124 0.6586 0.9412 0.061 Uiso 1 1 calc R
O4 O 0.73111(13) 0.43390(12) 0.53390(11) 0.0573(5) Uani 1 1 d .
C5 C 0.99803(17) 0.64612(16) 0.97331(15) 0.0448(6) Uani 1 1 d .
H5 H 0.9595 0.6613 0.9131 0.054 Uiso 1 1 calc R
O5 O 1.0000 0.6186(5) 0.7500 0.0610(14) Uiso 0.50 2 d SPD
H1W H 1.0465(18) 0.590(3) 0.755(3) 0.052(15) Uiso 0.50 1 d PD
C6 C 1.24768(18) 0.63382(18) 1.10118(17) 0.0498(6) Uani 1 1 d .
H6 H 1.2708 0.6353 1.0516 0.060 Uiso 1 1 calc R
C7 C 1.30616(17) 0.63805(16) 1.18696(17) 0.0455(6) Uani 1 1 d .
H7 H 1.2807 0.6387 1.2348 0.055 Uiso 1 1 calc R
C8 C 1.40451(17) 0.64182(16) 1.21712(17) 0.0434(6) Uani 1 1 d .
C9 C 1.45281(19) 0.64419(19) 1.31115(18) 0.0591(8) Uani 1 1 d .
H9 H 1.4213 0.6458 1.3540 0.071 Uiso 1 1 calc R
C10 C 1.45432(19) 0.6442(2) 1.15635(18) 0.0598(8) Uani 1 1 d .
H10 H 1.4238 0.6459 1.0919 0.072 Uiso 1 1 calc R
C11 C 0.67406(16) 0.65538(13) 0.75228(14) 0.0323(5) Uani 1 1 d .
C12 C 0.58488(17) 0.66595(16) 0.69407(16) 0.0435(6) Uani 1 1 d .
H12 H 0.5455 0.7063 0.7131 0.052 Uiso 1 1 calc R
C13 C 0.55302(19) 0.61893(18) 0.60943(16) 0.0521(7) Uani 1 1 d .
H13 H 0.4925 0.6262 0.5713 0.063 Uiso 1 1 calc R
C14 C 0.61231(18) 0.56029(17) 0.58138(15) 0.0483(6) Uani 1 1 d .
H14 H 0.5911 0.5263 0.5245 0.058 Uiso 1 1 calc R
C15 C 0.70206(17) 0.55145(15) 0.63613(14) 0.0390(5) Uani 1 1 d .
C16 C 0.73286(16) 0.59945(14) 0.72131(14) 0.0348(5) Uani 1 1 d .
H16 H 0.7939 0.5941 0.7584 0.042 Uiso 1 1 calc R
C17 C 0.70476(15) 0.70175(15) 0.84658(13) 0.0319(5) Uani 1 1 d .
C18 C 0.7664(2) 0.48714(16) 0.60646(16) 0.0453(6) Uani 1 1 d .

loop_
_atom_site_aniso_label
_atom_site_aniso_U_11
_atom_site_aniso_U_22
_atom_site_aniso_U_33
_atom_site_aniso_U_23
_atom_site_aniso_U_13
_atom_site_aniso_U_12
Zn1 0.04228(18) 0.03306(16) 0.02483(15) -0.00198(9) 0.01067(12) 0.00164(10)
N1 0.0412(11) 0.0401(10) 0.0287(9) -0.0007(8) 0.0092(8) 0.0037(9)
C1 0.0494(15) 0.0487(13) 0.0319(12) 0.0040(11) 0.0105(11) 0.0006(12)
O1 0.0420(9) 0.0423(8) 0.0328(8) -0.0099(7) 0.0140(7) 0.0003(7)
O2 0.0401(9) 0.0501(9) 0.0244(7) 0.0012(7) 0.0108(7) -0.0008(8)
C2 0.0466(15) 0.0504(14) 0.0353(12) 0.0056(11) 0.0015(11) 0.0038(12)
C3 0.0459(15) 0.0476(13) 0.0323(12) -0.0078(11) 0.0071(11) 0.0078(11)
O3 0.0609(13) 0.0588(11) 0.0515(11) -0.0033(9) 0.0290(10) 0.0105(10)
C4 0.0426(15) 0.0796(19) 0.0309(13) -0.0030(12) 0.0114(11) 0.0083(13)
O4 0.0890(15) 0.0453(9) 0.0355(9) -0.0073(8) 0.0177(9) 0.0205(9)
C5 0.0449(15) 0.0630(16) 0.0245(11) -0.0015(10) 0.0086(10) 0.0092(12)
C6 0.0461(15) 0.0616(15) 0.0397(14) -0.0081(12) 0.0113(12) 0.0116(12)
C7 0.0456(15) 0.0463(13) 0.0415(14) -0.0065(11) 0.0100(12) 0.0016(11)
C8 0.0439(15) 0.0412(12) 0.0390(13) -0.0017(10) 0.0053(11) 0.0012(11)
C9 0.0486(17) 0.086(2) 0.0415(15) 0.0066(13) 0.0129(13) -0.0201(15)
C10 0.0488(17) 0.088(2) 0.0347(13) -0.0099(13) 0.0027(12) 0.0244(15)
C11 0.0424(13) 0.0283(10) 0.0254(10) -0.0011(8) 0.0103(10) 0.0026(9)
C12 0.0469(15) 0.0431(12) 0.0380(13) -0.0064(10) 0.0105(11) 0.0095(11)
C13 0.0540(17) 0.0505(14) 0.0379(14) -0.0102(11) -0.0037(12) 0.0093(13)
C14 0.0655(18) 0.0414(13) 0.0292(12) -0.0081(10) 0.0037(12) 0.0078(12)
C15 0.0616(16) 0.0291(10) 0.0271(11) 0.0007(9) 0.0159(11) 0.0082(11)
C16 0.0445(13) 0.0315(11) 0.0273(10) 0.0031(9) 0.0104(10) 0.0045(10)
C17 0.0432(13) 0.0295(10) 0.0253(10) 0.0014(9) 0.0143(10) -0.0024(9)
C18 0.081(2) 0.0311(11) 0.0300(12) 0.0052(10) 0.0263(13) 0.0104(12)

loop_
_atom_type_symbol
_atom_type_description
_atom_type_scat_dispersion_real
_atom_type_scat_dispersion_imag
_atom_type_scat_source
C C 0.0033 0.0016 'International Tables Vol C Tables 4.2.6.8 and 6.1.1.4'
H H 0.0000 0.0000 'International Tables Vol C Tables 4.2.6.8 and 6.1.1.4'
N N 0.0061 0.0033 'International Tables Vol C Tables 4.2.6.8 and 6.1.1.4'
O O 0.0106 0.0060 'International Tables Vol C Tables 4.2.6.8 and 6.1.1.4'
Zn Zn 0.2839 1.4301 'International Tables Vol C Tables 4.2.6.8 and 6.1.1.4'

loop_
_geom_angle_atom_site_label_1
_geom_angle_atom_site_label_2
_geom_angle_atom_site_label_3
_geom_angle
_geom_angle_site_symmetry_1
_geom_angle_site_symmetry_3
O4 Zn1 O2 100.51(7) 6_566 .
O4 Zn1 O1 107.57(6) 6_566 7_667
O2 Zn1 O1 120.70(6) . 7_667
O4 Zn1 N1 134.26(8) 6_566 .
O2 Zn1 N1 97.66(7) . .
O1 Zn1 N1 98.20(7) 7_667 .
O4 Zn1 C18 28.72(8) 6_566 6_566
O2 Zn1 C18 127.04(8) . 6_566
O1 Zn1 C18 97.70(6) 7_667 6_566
N1 Zn1 C18 112.37(8) . 6_566
C5 N1 C1 116.5(2) . .
C5 N1 Zn1 125.32(16) . .
C1 N1 Zn1 117.38(15) . .
N1 C1 C2 123.7(2) . .
N1 C1 H1 118.2 . .
C2 C1 H1 118.2 . .
C17 O1 Zn1 128.61(15) . 7_667
C17 O2 Zn1 126.27(13) . .
C1 C2 C3 120.7(2) . .
C1 C2 H2 119.6 . .
C3 C2 H2 119.6 . .
C4 C3 C2 115.2(2) . .
C4 C3 C6 122.6(2) . .
C2 C3 C6 122.2(2) . .
C5 C4 C3 120.9(2) . .
C5 C4 H4 119.6 . .
C3 C4 H4 119.6 . .
C18 O4 Zn1 103.94(17) . 6_565
N1 C5 C4 122.8(2) . .
N1 C5 H5 118.6 . .
C4 C5 H5 118.6 . .
C7 C6 C3 124.3(2) . .
C7 C6 H6 117.8 . .
C3 C6 H6 117.8 . .
C6 C7 C8 128.9(2) . .
C6 C7 H7 115.6 . .
C8 C7 H7 115.6 . .
C9 C8 C10 116.9(2) . .
C9 C8 C7 119.2(2) . .
C10 C8 C7 123.9(2) . .
C10 C9 C8 121.8(2) 2_857 .
C10 C9 H9 119.1 2_857 .
C8 C9 H9 119.1 . .
C9 C10 C8 121.3(2) 2_857 .
C9 C10 H10 119.3 2_857 .
C8 C10 H10 119.3 . .
C16 C11 C12 118.6(2) . .
C16 C11 C17 121.1(2) . .
C12 C11 C17 120.34(19) . .
C13 C12 C11 121.7(2) . .
C13 C12 H12 119.1 . .
C11 C12 H12 119.1 . .
C12 C13 C14 118.7(2) . .
C12 C13 H13 120.7 . .
C14 C13 H13 120.7 . .
C15 C14 C13 120.9(2) . .
C15 C14 H14 119.6 . .
C13 C14 H14 119.6 . .
C14 C15 C16 119.6(2) . .
C14 C15 C18 121.1(2) . .
C16 C15 C18 119.3(2) . .
C15 C16 C11 120.5(2) . .
C15 C16 H16 119.7 . .
C11 C16 H16 119.7 . .
O1 C17 O2 124.53(19) . .
O1 C17 C11 117.9(2) . .
O2 C17 C11 117.56(18) . .
O3 C18 O4 122.6(2) . .
O3 C18 C15 121.1(2) . .
O4 C18 C15 116.2(2) . .
O3 C18 Zn1 75.47(14) . 6_565
O4 C18 Zn1 47.34(11) . 6_565
C15 C18 Zn1 162.4(2) . 6_565

loop_
_geom_bond_atom_site_label_1
_geom_bond_atom_site_label_2
_geom_bond_distance
_geom_bond_site_symmetry_2
Zn1 O4 1.9633(17) 6_566
Zn1 O2 1.9753(15) .
Zn1 O1 1.9878(14) 7_667
Zn1 N1 2.0227(19) .
Zn1 C18 2.591(2) 6_566
N1 C5 1.340(3) .
N1 C1 1.347(3) .
C1 C2 1.358(3) .
C1 H1 0.9400 .
O1 C17 1.260(2) .
O1 Zn1 1.9878(14) 7_667
O2 C17 1.266(2) .
C2 C3 1.399(3) .
C2 H2 0.9400 .
C3 C4 1.392(3) .
C3 C6 1.456(3) .
O3 C18 1.229(3) .
C4 C5 1.378(3) .
C4 H4 0.9400 .
O4 C18 1.283(3) .
O4 Zn1 1.9633(17) 6_565
C5 H5 0.9400 .
O5 H1W 0.811(10) .
C6 C7 1.327(3) .
C6 H6 0.9400 .
C7 C8 1.457(3) .
C7 H7 0.9400 .
C8 C9 1.382(3) .
C8 C10 1.395(3) .
C9 C10 1.374(4) 2_857
C9 H9 0.9400 .
C10 C9 1.374(4) 2_857
C10 H10 0.9400 .
C11 C16 1.391(3) .
C11 C12 1.394(3) .
C11 C17 1.495(3) .
C12 C13 1.376(3) .
C12 H12 0.9400 .
C13 C14 1.394(3) .
C13 H13 0.9400 .
C14 C15 1.384(3) .
C14 H14 0.9400 .
C15 C16 1.388(3) .
C15 C18 1.512(3) .
C16 H16 0.9400 .
C18 Zn1 2.591(2) 6_565
